data_4335726
loop_
_publ_author_name
'Ajay Pal Singh Pannu'
'James R. Stevens'
'Paul G. Plieger'

_publ_contact_author_address
;
Institute of Fundamental Sciences
Massey University
Private Bag 11 222
Palmerston North
4442
NEW ZEALAND
;
_publ_contact_author_email p.g.plieger@massey.ac.nz
_publ_contact_author_name P.Plieger
_publ_section_title
;
 Aryl-Linked Salicylaldoxime-Based Copper(II) Helicates and "Boxes":
 Synthesis, X-ray Analysis, and Anion Influence on Complex Structure
;
_journal_name_full 'Inorganic Chemistry'
_journal_page_first 9327
_journal_page_last 9337
_journal_paper_doi 10.1021/ic400829d
_journal_volume 52
_journal_year 2013
_chemical_formula_moiety '3(C68 H92 Br2 Cu2 N8 O8), 6(B F4), 2(C3 H6 O)'
_chemical_formula_sum 'C210 H288 B6 Br6 Cu6 F24 N24 O26'
_chemical_formula_weight 4946.20
_chemical_name_systematic
; 
 ? 
;
_space_group_IT_number 2
_symmetry_cell_setting triclinic
_symmetry_space_group_name_Hall '-P 1'
_symmetry_space_group_name_H-M 'P -1'
_atom_sites_solution_hydrogens geom
_atom_sites_solution_primary direct
_atom_sites_solution_secondary difmap
_cell_angle_alpha 99.607(7)
_cell_angle_beta 96.215(7)
_cell_angle_gamma 106.635(7)
_cell_formula_units_Z 1
_cell_length_a 14.5994(12)
_cell_length_b 19.6925(17)
_cell_length_c 27.748(2)
_cell_measurement_reflns_used 7875
_cell_measurement_temperature 161(2)
_cell_measurement_theta_max 61.7
_cell_measurement_theta_min 6.5
_cell_volume 7432.9(11)
_computing_cell_refinement
;
CrystalClear-SM Expert 2.0 rc14 (Rigaku, 2009)
;
_computing_data_collection
;
CrystalClear-SM Expert 2.0 rc14 (Rigaku, 2009)
;
_computing_data_reduction
;
CrystalClear-SM Expert 2.0 rc14 (Rigaku, 2009)
;
_computing_structure_refinement 'SHELXL-97 (Sheldrick, 1997)'
_computing_structure_solution 'SHELXS-97 (Sheldrick, 1990)'
_diffrn_ambient_temperature 161(2)
_diffrn_detector RX
_diffrn_detector_area_resol_mean 10.0000
_diffrn_measured_fraction_theta_full 0.941
_diffrn_measured_fraction_theta_max 0.941
_diffrn_measurement_device
;
Crystal Goniometer
;
_diffrn_measurement_device_type
;
Rigaku RAXIS conversion
;
_diffrn_measurement_method 'profile data from \w-scans'
_diffrn_measurement_specimen_support Loop
_diffrn_radiation_monochromator Confocal
_diffrn_radiation_type CuK\a
_diffrn_radiation_wavelength 1.54178
_diffrn_reflns_av_R_equivalents 0.1243
_diffrn_reflns_av_sigmaI/netI 0.2394
_diffrn_reflns_limit_h_max 12
_diffrn_reflns_limit_h_min -16
_diffrn_reflns_limit_k_max 21
_diffrn_reflns_limit_k_min -21
_diffrn_reflns_limit_l_max 30
_diffrn_reflns_limit_l_min -30
_diffrn_reflns_number 73025
_diffrn_reflns_theta_full 58.93
_diffrn_reflns_theta_max 58.93
_diffrn_reflns_theta_min 6.47
_diffrn_source 'Rotating Anode'
_diffrn_source_current 20.0
_diffrn_source_power 0.8
_diffrn_source_voltage 40.0
_exptl_absorpt_coefficient_mu 1.977
_exptl_absorpt_correction_T_max 0.820
_exptl_absorpt_correction_T_min 0.423
_exptl_absorpt_correction_type multi-scan
_exptl_crystal_colour green
_exptl_crystal_density_diffrn 1.105
_exptl_crystal_description platelet
_exptl_crystal_F_000 2554
_exptl_crystal_size_max 0.46
_exptl_crystal_size_mid 0.28
_exptl_crystal_size_min 0.10
_platon_squeeze_details
;
Diffuse solvent corresponding to 14 acetone molecules / cell (448e)
was squeezed out
;
_refine_diff_density_max 0.719
_refine_diff_density_min -0.704
_refine_diff_density_rms 0.093
_refine_ls_extinction_method none
_refine_ls_goodness_of_fit_ref 0.874
_refine_ls_hydrogen_treatment constr
_refine_ls_matrix_type full
_refine_ls_number_parameters 1408
_refine_ls_number_reflns 20103
_refine_ls_number_restraints 1070
_refine_ls_restrained_S_all 0.887
_refine_ls_R_factor_all 0.2414
_refine_ls_R_factor_gt 0.1108
_refine_ls_shift/su_max 0.000
_refine_ls_shift/su_mean 0.000
_refine_ls_structure_factor_coef Fsqd
_refine_ls_weighting_details 'calc w=1/[\s^2^(Fo^2^)+(0.1717P)^2^+0.0000P] where P=(Fo^2^+2Fc^2^)/3'
_refine_ls_weighting_scheme calc
_refine_ls_wR_factor_gt 0.2732
_refine_ls_wR_factor_ref 0.3336
_reflns_number_gt 6244
_reflns_number_total 20103
_reflns_threshold_expression >2sigma(I)
_cod_data_source_file ic400829d_si_002_2.cif
_cod_data_source_block CCDC926416
_cod_original_cell_volume 7433.0(11)
_cod_database_code 4335726

loop_
_symmetry_equiv_pos_as_xyz
'x, y, z'
'-x, -y, -z'

loop_
_atom_site_label
_atom_site_type_symbol
_atom_site_fract_x
_atom_site_fract_y
_atom_site_fract_z
_atom_site_U_iso_or_equiv
_atom_site_adp_type
_atom_site_occupancy
_atom_site_symmetry_multiplicity
_atom_site_calc_flag
_atom_site_refinement_flags
_atom_site_disorder_assembly
_atom_site_disorder_group
Br1 Br 0.86291(10) 0.54149(6) 0.08212(5) 0.1005(6) Uani 1 1 d . . .
Cu1 Cu 0.91923(13) 0.68480(8) 0.07739(6) 0.0845(6) Uani 1 1 d . . .
Br2 Br 0.37671(11) 0.55365(7) 0.57908(5) 0.1069(6) Uani 1 1 d . . .
Cu2 Cu 0.34109(13) 0.43160(9) 0.62066(7) 0.0938(6) Uani 1 1 d . . .
Br3 Br -0.03843(12) 1.04352(7) 1.11429(6) 0.1179(6) Uani 1 1 d . . .
Cu3 Cu -0.07648(15) 0.90914(9) 1.13660(7) 0.0958(7) Uani 1 1 d . . .
O11 O 0.8135(5) 0.6942(3) 0.1116(3) 0.080(2) Uani 1 1 d . . .
C11 C 0.8124(11) 0.7126(6) 0.1613(5) 0.076(3) Uani 1 1 d U . .
O12 O 0.9719(5) 0.3153(4) -0.0427(3) 0.085(2) Uani 1 1 d . . .
C12 C 0.9789(9) 0.3395(5) 0.0045(5) 0.063(3) Uani 1 1 d U . .
O13 O 0.2590(6) 0.4742(4) 0.6576(3) 0.096(3) Uani 1 1 d . . .
C13 C 0.2952(10) 0.5331(7) 0.6936(4) 0.078(3) Uani 1 1 d U . .
O14 O 0.5741(5) 0.6135(4) 0.4113(3) 0.085(2) Uani 1 1 d . . .
C14 C 0.5850(11) 0.6429(6) 0.4605(6) 0.082(3) Uani 1 1 d U . .
O15 O -0.0824(7) 0.8554(4) 1.0709(3) 0.096(3) Uani 1 1 d . . .
C15 C -0.0103(12) 0.8577(6) 1.0467(6) 0.090(4) Uani 1 1 d U . .
O16 O 0.0692(7) 1.0446(4) 0.7963(3) 0.103(3) Uani 1 1 d . . .
C16 C 0.1465(14) 1.0341(7) 0.7790(5) 0.096(4) Uani 1 1 d U . .
C21 C 0.8990(11) 0.7501(6) 0.1942(5) 0.079(3) Uani 1 1 d U . .
C22 C 1.0589(10) 0.3497(5) 0.0422(5) 0.073(3) Uani 1 1 d U . .
C23 C 0.3832(11) 0.5477(7) 0.7241(5) 0.091(4) Uani 1 1 d U . .
C24 C 0.6766(10) 0.6666(6) 0.4889(5) 0.077(3) Uani 1 1 d U . .
C25 C 0.0895(12) 0.8796(6) 1.0701(6) 0.094(4) Uani 1 1 d U . .
C26 C 0.2464(12) 1.0704(7) 0.7941(5) 0.095(4) Uani 1 1 d U . .
C31 C 0.8990(10) 0.7772(5) 0.2435(5) 0.078(3) Uani 1 1 d U . .
H31A H 0.9564 0.8051 0.2644 0.093 Uiso 1 1 calc R . .
C32 C 1.0603(9) 0.3699(5) 0.0925(4) 0.074(3) Uani 1 1 d U . .
H32A H 1.1155 0.3758 0.1149 0.089 Uiso 1 1 calc R . .
C33 C 0.4182(9) 0.6104(7) 0.7635(5) 0.098(4) Uani 1 1 d U . .
H33A H 0.4746 0.6171 0.7853 0.117 Uiso 1 1 calc R . .
C34 C 0.6844(9) 0.7034(6) 0.5391(5) 0.095(4) Uani 1 1 d U . .
H34A H 0.7455 0.7209 0.5586 0.114 Uiso 1 1 calc R . .
C35 C 0.1651(10) 0.8798(6) 1.0431(5) 0.093(4) Uani 1 1 d U . .
H35A H 0.2286 0.8930 1.0595 0.112 Uiso 1 1 calc R . .
C36 C 0.3141(12) 1.0551(7) 0.7690(6) 0.123(5) Uani 1 1 d U . .
H36A H 0.3789 1.0814 0.7805 0.148 Uiso 1 1 calc R . .
C41 C 0.8117(11) 0.7619(6) 0.2610(5) 0.083(3) Uani 1 1 d U . .
C42 C 0.9771(10) 0.3817(6) 0.1098(5) 0.085(3) Uani 1 1 d U . .
C43 C 0.3698(11) 0.6605(7) 0.7695(5) 0.102(4) Uani 1 1 d U . .
C44 C 0.6037(11) 0.7150(7) 0.5614(5) 0.095(4) Uani 1 1 d U . .
C45 C 0.1444(12) 0.8594(6) 0.9894(5) 0.094(4) Uani 1 1 d U . .
C46 C 0.2888(13) 0.9980(9) 0.7240(6) 0.124(5) Uani 1 1 d U . .
C51 C 0.7266(10) 0.7188(6) 0.2287(5) 0.081(3) Uani 1 1 d U . .
H51A H 0.6688 0.7062 0.2411 0.098 Uiso 1 1 calc R . .
C52 C 0.8994(9) 0.3733(5) 0.0753(5) 0.078(3) Uani 1 1 d U . .
H52A H 0.8446 0.3809 0.0865 0.093 Uiso 1 1 calc R . .
C53 C 0.2862(10) 0.6464(6) 0.7385(5) 0.088(4) Uani 1 1 d U . .
H53A H 0.2526 0.6801 0.7424 0.106 Uiso 1 1 calc R . .
C54 C 0.5171(10) 0.6875(6) 0.5290(5) 0.096(4) Uani 1 1 d U . .
H54A H 0.4626 0.6939 0.5412 0.115 Uiso 1 1 calc R . .
C55 C 0.0493(12) 0.8394(6) 0.9669(6) 0.102(4) Uani 1 1 d U . .
H55A H 0.0342 0.8250 0.9326 0.123 Uiso 1 1 calc R . .
C56 C 0.1946(13) 0.9618(8) 0.7102(6) 0.123(5) Uani 1 1 d U . .
H56A H 0.1779 0.9247 0.6822 0.148 Uiso 1 1 calc R . .
C61 C 0.7260(10) 0.6946(6) 0.1789(5) 0.076(3) Uani 1 1 d U . .
C62 C 0.8952(9) 0.3534(5) 0.0226(5) 0.078(3) Uani 1 1 d U . .
C63 C 0.2467(9) 0.5853(7) 0.7010(5) 0.083(3) Uani 1 1 d U . .
C64 C 0.5024(11) 0.6506(7) 0.4792(5) 0.088(4) Uani 1 1 d U . .
C65 C -0.0235(11) 0.8404(5) 0.9939(5) 0.079(3) Uani 1 1 d U . .
C66 C 0.1170(13) 0.9737(8) 0.7335(5) 0.104(4) Uani 1 1 d U . .
C211 C 0.9975(10) 0.7619(6) 0.1816(5) 0.081(3) Uani 1 1 d U . .
H21A H 1.0500 0.7889 0.2061 0.097 Uiso 1 1 calc R . .
N212 N 1.0154(10) 0.7370(4) 0.1385(4) 0.090(3) Uani 1 1 d . . .
O213 O 1.1129(7) 0.7486(4) 0.1349(3) 0.106(3) Uani 1 1 d . . .
H21B H 1.1179 0.7333 0.1062 0.159 Uiso 1 1 calc R . .
C221 C 1.1559(8) 0.3437(5) 0.0293(4) 0.060(3) Uani 1 1 d U . .
H22A H 1.2063 0.3525 0.0554 0.072 Uiso 1 1 calc R . .
N222 N 1.1720(10) 0.3277(4) -0.0135(3) 0.089(4) Uani 1 1 d . . .
O223 O 1.2637(6) 0.3202(4) -0.0175(3) 0.079(2) Uani 1 1 d . . .
H22B H 1.2680 0.3096 -0.0468 0.118 Uiso 1 1 calc R . .
C231 C 0.4471(8) 0.5002(7) 0.7188(5) 0.079(3) Uani 1 1 d U . .
H23A H 0.4949 0.5045 0.7452 0.095 Uiso 1 1 calc R . .
N232 N 0.4376(11) 0.4558(6) 0.6805(4) 0.128(5) Uani 1 1 d . . .
O233 O 0.5066(6) 0.4168(5) 0.6809(3) 0.121(3) Uani 1 1 d . . .
H233 H 0.4964 0.3882 0.6543 0.181 Uiso 1 1 calc R . .
C241 C 0.7698(9) 0.6588(6) 0.4750(5) 0.085(4) Uani 1 1 d U . .
H24A H 0.8265 0.6789 0.4981 0.102 Uiso 1 1 calc R . .
N242 N 0.7730(9) 0.6251(4) 0.4322(4) 0.089(3) Uani 1 1 d . . .
O243 O 0.8656(6) 0.6211(4) 0.4278(3) 0.103(3) Uani 1 1 d . . .
H24B H 0.8649 0.5986 0.4000 0.155 Uiso 1 1 calc R . .
C251 C 0.1165(11) 0.9042(6) 1.1221(6) 0.091(4) Uani 1 1 d U . .
H25A H 0.1812 0.9132 1.1353 0.110 Uiso 1 1 calc R . .
N252 N 0.0586(9) 0.9152(5) 1.1529(5) 0.106(4) Uani 1 1 d . . .
O253 O 0.1053(7) 0.9415(4) 1.2037(4) 0.116(3) Uani 1 1 d . . .
H253 H 0.0652 0.9474 1.2212 0.174 Uiso 1 1 calc R . .
C261 C 0.2772(11) 1.1241(6) 0.8402(6) 0.097(4) Uani 1 1 d U . .
H26A H 0.3415 1.1531 0.8489 0.117 Uiso 1 1 calc R . .
N262 N 0.2157(7) 1.1321(4) 0.8694(4) 0.086(3) Uani 1 1 d . . .
O263 O 0.2650(6) 1.1837(4) 0.9151(3) 0.095(3) Uani 1 1 d . . .
H26B H 0.2263 1.1854 0.9342 0.143 Uiso 1 1 calc R . .
C411 C 0.8032(11) 0.7878(7) 0.3149(5) 0.104(4) Uani 1 1 d U . .
C412 C 0.7561(13) 0.7282(9) 0.3384(6) 0.186(7) Uani 1 1 d U . .
H41A H 0.7934 0.6952 0.3382 0.279 Uiso 1 1 calc R . .
H41B H 0.6921 0.7030 0.3202 0.279 Uiso 1 1 calc R . .
H41C H 0.7519 0.7475 0.3719 0.279 Uiso 1 1 calc R . .
C413 C 0.7458(15) 0.8401(11) 0.3201(7) 0.205(7) Uani 1 1 d U . .
H41D H 0.6822 0.8175 0.3009 0.307 Uiso 1 1 calc R . .
H41E H 0.7779 0.8825 0.3085 0.307 Uiso 1 1 calc R . .
H41F H 0.7404 0.8536 0.3543 0.307 Uiso 1 1 calc R . .
C421 C 0.9786(9) 0.4039(6) 0.1655(5) 0.084(3) Uani 1 1 d U . .
C422 C 1.0020(10) 0.3444(7) 0.1934(5) 0.124(4) Uani 1 1 d U . .
H42A H 1.0628 0.3386 0.1866 0.186 Uiso 1 1 calc R . .
H42B H 0.9515 0.2990 0.1818 0.186 Uiso 1 1 calc R . .
H42C H 1.0058 0.3599 0.2284 0.186 Uiso 1 1 calc R . .
C423 C 1.0495(8) 0.4790(6) 0.1845(4) 0.102(4) Uani 1 1 d U . .
H42D H 1.0329 0.5117 0.1657 0.154 Uiso 1 1 calc R . .
H42E H 1.1139 0.4779 0.1810 0.154 Uiso 1 1 calc R . .
H42F H 1.0469 0.4950 0.2188 0.154 Uiso 1 1 calc R . .
C431 C 0.4113(11) 0.7314(8) 0.8082(6) 0.115(4) Uani 1 1 d U . .
C432 C 0.5089(11) 0.7749(8) 0.7945(6) 0.147(5) Uani 1 1 d U . .
H43A H 0.5378 0.8190 0.8189 0.221 Uiso 1 1 calc R . .
H43B H 0.4968 0.7862 0.7625 0.221 Uiso 1 1 calc R . .
H43C H 0.5522 0.7462 0.7936 0.221 Uiso 1 1 calc R . .
C433 C 0.3473(10) 0.7804(7) 0.8106(5) 0.135(5) Uani 1 1 d U . .
H43D H 0.3796 0.8244 0.8345 0.203 Uiso 1 1 calc R . .
H43E H 0.2871 0.7561 0.8201 0.203 Uiso 1 1 calc R . .
H43F H 0.3347 0.7916 0.7786 0.203 Uiso 1 1 calc R . .
C441 C 0.6165(9) 0.7519(7) 0.6151(5) 0.094(4) Uani 1 1 d U . .
C442 C 0.6422(9) 0.7056(7) 0.6481(5) 0.113(4) Uani 1 1 d U . .
H44A H 0.7023 0.6979 0.6421 0.170 Uiso 1 1 calc R . .
H44B H 0.5919 0.6599 0.6416 0.170 Uiso 1 1 calc R . .
H44C H 0.6489 0.7293 0.6821 0.170 Uiso 1 1 calc R . .
C443 C 0.6969(10) 0.8249(7) 0.6250(5) 0.128(5) Uani 1 1 d U . .
H44D H 0.7572 0.8168 0.6197 0.192 Uiso 1 1 calc R . .
H44E H 0.7030 0.8496 0.6587 0.192 Uiso 1 1 calc R . .
H44F H 0.6810 0.8540 0.6029 0.192 Uiso 1 1 calc R . .
C444 C 0.5235(9) 0.7695(7) 0.6257(5) 0.118(4) Uani 1 1 d U . .
H44G H 0.4701 0.7254 0.6187 0.177 Uiso 1 1 calc R . .
H44H H 0.5105 0.8013 0.6050 0.177 Uiso 1 1 calc R . .
H44I H 0.5319 0.7927 0.6598 0.177 Uiso 1 1 calc R . .
C451 C 0.2358(11) 0.8621(7) 0.9626(6) 0.115(4) Uani 1 1 d U . .
C452 C 0.3022(10) 0.8251(7) 0.9815(5) 0.128(5) Uani 1 1 d U . .
H45A H 0.3572 0.8332 0.9647 0.193 Uiso 1 1 calc R . .
H45B H 0.2690 0.7741 0.9759 0.193 Uiso 1 1 calc R . .
H45C H 0.3237 0.8440 1.0164 0.193 Uiso 1 1 calc R . .
C453 C 0.2951(10) 0.9455(7) 0.9692(5) 0.139(5) Uani 1 1 d U . .
H45D H 0.3525 0.9499 0.9544 0.209 Uiso 1 1 calc R . .
H45E H 0.3130 0.9673 1.0039 0.209 Uiso 1 1 calc R . .
H45F H 0.2555 0.9695 0.9533 0.209 Uiso 1 1 calc R . .
C454 C 0.2003(10) 0.8325(7) 0.9077(5) 0.134(5) Uani 1 1 d U . .
H45G H 0.2548 0.8347 0.8908 0.200 Uiso 1 1 calc R . .
H45H H 0.1637 0.8609 0.8949 0.200 Uiso 1 1 calc R . .
H45I H 0.1599 0.7831 0.9025 0.200 Uiso 1 1 calc R . .
C461 C 0.3708(14) 0.9853(9) 0.6947(6) 0.156(5) Uani 1 1 d DU . .
C462 C 0.3699(14) 0.9075(10) 0.6917(8) 0.206(7) Uani 1 1 d DU . .
H46A H 0.3896 0.9007 0.7242 0.309 Uiso 1 1 calc R . .
H46B H 0.4138 0.8971 0.6703 0.309 Uiso 1 1 calc R . .
H46C H 0.3056 0.8755 0.6786 0.309 Uiso 1 1 calc R . .
C463 C 0.4708(13) 1.0396(10) 0.7120(7) 0.198(7) Uani 1 1 d DU . .
H46D H 0.4949 1.0363 0.7449 0.297 Uiso 1 1 calc R . .
H46E H 0.4672 1.0876 0.7123 0.297 Uiso 1 1 calc R . .
H46F H 0.5136 1.0293 0.6900 0.297 Uiso 1 1 calc R . .
C464 C 0.3439(14) 0.9948(11) 0.6385(7) 0.207(7) Uani 1 1 d DU . .
H46G H 0.3963 0.9923 0.6209 0.310 Uiso 1 1 calc R . .
H46H H 0.3336 1.0410 0.6393 0.310 Uiso 1 1 calc R . .
H46I H 0.2860 0.9569 0.6222 0.310 Uiso 1 1 calc R . .
C611 C 0.6393(8) 0.6520(5) 0.1411(4) 0.081(3) Uani 1 1 d U . .
H61A H 0.6319 0.6796 0.1158 0.097 Uiso 1 1 calc R . .
H61B H 0.5819 0.6440 0.1567 0.097 Uiso 1 1 calc R . .
N612 N 0.6477(7) 0.5795(4) 0.1168(4) 0.074(3) Uani 1 1 d . . .
H61K H 0.7035 0.5876 0.1038 0.089 Uiso 1 1 calc R . .
C613 C 0.6501(8) 0.5312(6) 0.1521(4) 0.094(4) Uani 1 1 d U . .
H61C H 0.7064 0.5532 0.1773 0.141 Uiso 1 1 calc R . .
H61D H 0.6526 0.4855 0.1348 0.141 Uiso 1 1 calc R . .
H61E H 0.5929 0.5238 0.1672 0.141 Uiso 1 1 calc R . .
C614 C 0.5619(9) 0.5443(6) 0.0742(4) 0.092(4) Uani 1 1 d U . .
H61F H 0.5018 0.5345 0.0875 0.110 Uiso 1 1 calc R . .
H61G H 0.5608 0.5776 0.0522 0.110 Uiso 1 1 calc R . .
C615 C 0.5694(8) 0.4743(6) 0.0452(4) 0.066(3) Uani 1 1 d U . .
C616 C 0.5065(8) 0.4087(6) 0.0477(4) 0.081(3) Uani 1 1 d U . .
H61H H 0.4629 0.4067 0.0699 0.097 Uiso 1 1 calc R . .
C617 C 0.5076(9) 0.3454(6) 0.0175(5) 0.089(4) Uani 1 1 d U . .
H61I H 0.4632 0.3016 0.0190 0.106 Uiso 1 1 calc R . .
C618 C 0.5724(9) 0.3463(6) -0.0142(5) 0.088(4) Uani 1 1 d U . .
H61J H 0.5726 0.3034 -0.0341 0.105 Uiso 1 1 calc R . .
C621 C 0.8075(8) 0.3478(5) -0.0107(4) 0.075(3) Uani 1 1 d U . .
H62A H 0.7517 0.3335 0.0057 0.090 Uiso 1 1 calc R . .
H62B H 0.7988 0.3106 -0.0401 0.090 Uiso 1 1 calc R . .
N622 N 0.8134(8) 0.4208(5) -0.0261(4) 0.088(3) Uani 1 1 d . . .
H62I H 0.8276 0.4552 0.0023 0.105 Uiso 1 1 calc R . .
C623 C 0.8898(10) 0.4464(6) -0.0579(5) 0.107(4) Uani 1 1 d U . .
H62C H 0.9524 0.4498 -0.0410 0.160 Uiso 1 1 calc R . .
H62D H 0.8900 0.4932 -0.0637 0.160 Uiso 1 1 calc R . .
H62E H 0.8751 0.4125 -0.0890 0.160 Uiso 1 1 calc R . .
C624 C 0.7103(9) 0.4161(6) -0.0529(5) 0.096(4) Uani 1 1 d U . .
H62F H 0.7154 0.4582 -0.0675 0.115 Uiso 1 1 calc R . .
H62G H 0.6866 0.3733 -0.0794 0.115 Uiso 1 1 calc R . .
C625 C 0.6388(9) 0.4125(6) -0.0167(4) 0.082(3) Uani 1 1 d U . .
C626 C 0.6318(8) 0.4764(6) 0.0115(4) 0.083(3) Uani 1 1 d U . .
H62H H 0.6701 0.5210 0.0072 0.099 Uiso 1 1 calc R . .
C631 C 0.1538(9) 0.5713(6) 0.6649(5) 0.096(4) Uani 1 1 d U . .
H63A H 0.1145 0.5211 0.6606 0.115 Uiso 1 1 calc R . .
H63B H 0.1170 0.6017 0.6785 0.115 Uiso 1 1 calc R . .
N632 N 0.1758(7) 0.5871(5) 0.6152(4) 0.079(3) Uani 1 1 d . . .
H63J H 0.2179 0.5633 0.6056 0.095 Uiso 1 1 calc R . .
C633 C 0.2240(9) 0.6658(7) 0.6187(5) 0.103(4) Uani 1 1 d U . .
H63C H 0.2823 0.6819 0.6427 0.154 Uiso 1 1 calc R . .
H63D H 0.1811 0.6924 0.6286 0.154 Uiso 1 1 calc R . .
H63E H 0.2397 0.6738 0.5869 0.154 Uiso 1 1 calc R . .
C634 C 0.0847(10) 0.5573(6) 0.5771(5) 0.093(4) Uani 1 1 d U . .
H63F H 0.0579 0.5057 0.5755 0.111 Uiso 1 1 calc R . .
H63G H 0.0373 0.5800 0.5875 0.111 Uiso 1 1 calc R . .
C635 C 0.1008(9) 0.5690(6) 0.5272(5) 0.086(3) Uani 1 1 d U . .
C636 C 0.0723(9) 0.6198(7) 0.5049(5) 0.094(4) Uani 1 1 d U . .
H63H H 0.0395 0.6474 0.5221 0.113 Uiso 1 1 calc R . .
C637 C 0.0911(10) 0.6314(7) 0.4572(5) 0.107(4) Uani 1 1 d U . .
H63I H 0.0647 0.6616 0.4419 0.128 Uiso 1 1 calc R . .
C638 C 0.1523(8) 0.5952(6) 0.4332(4) 0.088(3) Uani 1 1 d U . .
H63K H 0.1685 0.6037 0.4027 0.105 Uiso 1 1 calc R . .
C641 C 0.4011(9) 0.6151(6) 0.4486(5) 0.093(4) Uani 1 1 d U . .
H64A H 0.3607 0.6451 0.4575 0.112 Uiso 1 1 calc R . .
H64B H 0.4055 0.6128 0.4138 0.112 Uiso 1 1 calc R . .
N642 N 0.3538(9) 0.5401(5) 0.4563(4) 0.101(4) Uani 1 1 d . . .
H64I H 0.3549 0.5429 0.4894 0.121 Uiso 1 1 calc R . .
C643 C 0.4064(9) 0.4882(6) 0.4388(5) 0.108(4) Uani 1 1 d U . .
H64C H 0.4731 0.5072 0.4543 0.162 Uiso 1 1 calc R . .
H64D H 0.4025 0.4816 0.4035 0.162 Uiso 1 1 calc R . .
H64E H 0.3773 0.4425 0.4473 0.162 Uiso 1 1 calc R . .
C644 C 0.2475(9) 0.5081(6) 0.4308(4) 0.087(4) Uani 1 1 d U . .
H64F H 0.2425 0.5130 0.3965 0.104 Uiso 1 1 calc R . .
H64G H 0.2243 0.4570 0.4313 0.104 Uiso 1 1 calc R . .
C645 C 0.1876(9) 0.5463(6) 0.4565(5) 0.084(3) Uani 1 1 d U . .
C646 C 0.1613(8) 0.5322(6) 0.5006(5) 0.080(3) Uani 1 1 d U . .
H64H H 0.1823 0.4982 0.5144 0.096 Uiso 1 1 calc R . .
C651 C -0.1258(10) 0.8214(6) 0.9649(5) 0.101(4) Uani 1 1 d U . .
H65A H -0.1726 0.8079 0.9866 0.122 Uiso 1 1 calc R . .
H65B H -0.1367 0.7801 0.9380 0.122 Uiso 1 1 calc R . .
N652 N -0.1415(8) 0.8848(4) 0.9435(4) 0.098(3) Uani 1 1 d . . .
H65I H -0.0929 0.9019 0.9265 0.117 Uiso 1 1 calc R . .
C653 C -0.1417(8) 0.9453(5) 0.9871(4) 0.094(4) Uani 1 1 d U . .
H65C H -0.1473 0.9868 0.9746 0.141 Uiso 1 1 calc R . .
H65D H -0.0824 0.9587 1.0102 0.141 Uiso 1 1 calc R . .
H65E H -0.1956 0.9279 1.0036 0.141 Uiso 1 1 calc R . .
C654 C -0.2374(10) 0.8620(7) 0.9101(5) 0.103(4) Uani 1 1 d U . .
H65F H -0.2558 0.9043 0.9052 0.124 Uiso 1 1 calc R . .
H65G H -0.2870 0.8319 0.9248 0.124 Uiso 1 1 calc R . .
C655 C -0.2284(10) 0.8197(7) 0.8607(6) 0.105(4) Uani 1 1 d U . .
C656 C -0.2591(9) 0.7428(7) 0.8497(5) 0.102(4) Uani 1 1 d U . .
H65H H -0.2868 0.7180 0.8729 0.122 Uiso 1 1 calc R . .
C657 C -0.2490(10) 0.7036(8) 0.8053(5) 0.108(4) Uani 1 1 d U . .
H65J H -0.2730 0.6533 0.7986 0.129 Uiso 1 1 calc R . .
C658 C -0.2039(9) 0.7382(7) 0.7709(5) 0.101(4) Uani 1 1 d U . .
H65K H -0.1910 0.7115 0.7430 0.121 Uiso 1 1 calc R . .
C661 C 0.0166(11) 0.9279(7) 0.7171(5) 0.113(4) Uani 1 1 d U . .
H66A H 0.0123 0.8931 0.6871 0.135 Uiso 1 1 calc R . .
H66B H -0.0235 0.9577 0.7096 0.135 Uiso 1 1 calc R . .
N662 N -0.0210(10) 0.8879(5) 0.7569(4) 0.104(4) Uani 1 1 d . . .
H66I H -0.0099 0.9212 0.7856 0.125 Uiso 1 1 calc R . .
C663 C 0.0281(10) 0.8330(7) 0.7664(4) 0.112(4) Uani 1 1 d U . .
H66C H 0.0967 0.8564 0.7755 0.167 Uiso 1 1 calc R . .
H66D H 0.0154 0.7963 0.7369 0.167 Uiso 1 1 calc R . .
H66E H 0.0035 0.8113 0.7927 0.167 Uiso 1 1 calc R . .
C664 C -0.1307(12) 0.8529(8) 0.7419(5) 0.115(5) Uani 1 1 d U . .
H66F H -0.1598 0.8901 0.7367 0.138 Uiso 1 1 calc R . .
H66H H -0.1437 0.8185 0.7107 0.138 Uiso 1 1 calc R . .
C665 C -0.1770(9) 0.8153(7) 0.7786(5) 0.097(4) Uani 1 1 d U . .
C666 C -0.1918(10) 0.8513(7) 0.8240(5) 0.103(4) Uani 1 1 d U . .
H66G H -0.1749 0.9015 0.8293 0.124 Uiso 1 1 calc R . .
C424 C 0.8772(9) 0.4070(7) 0.1764(5) 0.111(4) Uani 1 1 d U . .
H42G H 0.8578 0.4401 0.1589 0.166 Uiso 1 1 calc R . .
H42H H 0.8806 0.4231 0.2113 0.166 Uiso 1 1 calc R . .
H42I H 0.8306 0.3596 0.1655 0.166 Uiso 1 1 calc R . .
C434 C 0.4303(11) 0.7149(8) 0.8579(6) 0.150(5) Uani 1 1 d U . .
H43G H 0.4611 0.7592 0.8818 0.225 Uiso 1 1 calc R . .
H43H H 0.4719 0.6849 0.8570 0.225 Uiso 1 1 calc R . .
H43I H 0.3701 0.6898 0.8670 0.225 Uiso 1 1 calc R . .
C414 C 0.8967(14) 0.8416(11) 0.3475(7) 0.229(7) Uani 1 1 d U . .
H41G H 0.9446 0.8174 0.3516 0.344 Uiso 1 1 calc R . .
H41H H 0.8826 0.8592 0.3794 0.344 Uiso 1 1 calc R . .
H41I H 0.9209 0.8815 0.3318 0.344 Uiso 1 1 calc R . .
B1 B 0.3635(11) 0.4767(6) 0.1553(5) 0.077(4) Uani 1 1 d DU . .
F1 F 0.3129(7) 0.4559(5) 0.1099(4) 0.202(4) Uani 1 1 d DU . .
F2 F 0.3054(7) 0.4760(5) 0.1893(4) 0.192(4) Uani 1 1 d DU . .
F3 F 0.4233(6) 0.5464(4) 0.1590(3) 0.148(3) Uani 1 1 d DU . .
F4 F 0.4159(6) 0.4322(4) 0.1624(3) 0.142(3) Uani 1 1 d DU . .
B2 B 0.5644(14) 0.2047(11) 0.8686(7) 0.197(8) Uani 1 1 d DU . .
F5 F 0.6589(7) 0.2401(5) 0.8882(4) 0.201(4) Uani 1 1 d DU . .
F6 F 0.5581(9) 0.1621(5) 0.8253(4) 0.233(5) Uani 1 1 d DU . .
F7 F 0.5253(10) 0.2581(7) 0.8614(5) 0.283(6) Uani 1 1 d DU . .
F8 F 0.5186(9) 0.1718(7) 0.9003(5) 0.271(6) Uani 1 1 d DU . .
B3 B 0.9427(19) 0.7114(14) 0.6283(10) 0.096(12) Uani 0.262(17) 1 d PDU A 1
F9 F 0.913(3) 0.6578(16) 0.5876(9) 0.101(12) Uani 0.262(17) 1 d PDU A 1
F10 F 0.8842(18) 0.6936(16) 0.6613(9) 0.118(12) Uani 0.262(17) 1 d PDU A 1
F11 F 1.0348(16) 0.7194(18) 0.6481(10) 0.105(11) Uani 0.262(17) 1 d PDU A 1
F12 F 0.936(2) 0.7746(13) 0.6179(11) 0.115(12) Uani 0.262(17) 1 d PDU A 1
B3B B 0.9661(15) 0.7168(11) 0.6254(8) 0.176(9) Uani 0.738(17) 1 d PDU A 2
F9B F 0.9214(14) 0.6761(9) 0.5800(6) 0.181(7) Uani 0.738(17) 1 d PDU A 2
F10B F 0.9068(10) 0.7504(8) 0.6465(5) 0.172(7) Uani 0.738(17) 1 d PDU A 2
F11B F 0.9889(14) 0.6736(9) 0.6547(6) 0.216(8) Uani 0.738(17) 1 d PDU A 2
F12B F 1.0472(11) 0.7682(9) 0.6206(7) 0.239(8) Uani 0.738(17) 1 d PDU A 2
O101 O 0.9697(8) 0.6160(6) 0.3424(5) 0.155(4) Uani 1 1 d . . .
C101 C 0.9708(13) 0.6187(8) 0.2989(7) 0.115(5) Uani 1 1 d U . .
C102 C 0.8889(10) 0.5921(6) 0.2593(5) 0.110(4) Uani 1 1 d U . .
H10A H 0.8329 0.5659 0.2714 0.164 Uiso 1 1 calc R . .
H10B H 0.9027 0.5605 0.2328 0.164 Uiso 1 1 calc R . .
H10C H 0.8764 0.6322 0.2474 0.164 Uiso 1 1 calc R . .
C100 C 1.0687(11) 0.6610(9) 0.2854(6) 0.164(6) Uani 1 1 d U . .
H10D H 1.1188 0.6739 0.3138 0.246 Uiso 1 1 calc R . .
H10E H 1.0631 0.7041 0.2753 0.246 Uiso 1 1 calc R . .
H10F H 1.0848 0.6310 0.2588 0.246 Uiso 1 1 calc R . .

loop_
_atom_site_aniso_label
_atom_site_aniso_U_11
_atom_site_aniso_U_22
_atom_site_aniso_U_33
_atom_site_aniso_U_23
_atom_site_aniso_U_13
_atom_site_aniso_U_12
Br1 0.1090(13) 0.0539(8) 0.1405(13) 0.0124(8) 0.0190(9) 0.0333(8)
Cu1 0.0989(16) 0.0522(10) 0.1067(14) 0.0078(9) 0.0212(12) 0.0338(10)
Br2 0.1162(14) 0.0934(10) 0.1249(13) 0.0225(9) 0.0303(10) 0.0501(9)
Cu2 0.1033(16) 0.0741(12) 0.1045(15) 0.0035(10) 0.0176(12) 0.0366(11)
Br3 0.1715(17) 0.0548(8) 0.1231(13) 0.0157(8) 0.0252(11) 0.0295(9)
Cu3 0.117(2) 0.0567(11) 0.1091(16) 0.0098(10) 0.0127(12) 0.0261(12)
O11 0.079(6) 0.053(4) 0.109(7) 0.004(4) 0.009(5) 0.034(4)
C11 0.101(8) 0.044(6) 0.073(7) 0.002(6) 0.007(6) 0.017(6)
O12 0.102(7) 0.062(5) 0.097(6) 0.007(4) 0.024(5) 0.040(4)
C12 0.083(7) 0.027(5) 0.088(7) 0.020(5) 0.017(6) 0.027(6)
O13 0.111(7) 0.069(5) 0.106(6) -0.005(5) 0.038(5) 0.029(5)
C13 0.093(8) 0.078(7) 0.067(7) 0.002(6) 0.017(6) 0.037(7)
O14 0.067(6) 0.077(5) 0.120(7) 0.005(5) 0.022(5) 0.041(4)
C14 0.096(8) 0.050(6) 0.106(8) 0.014(6) 0.007(7) 0.036(7)
O15 0.113(8) 0.071(5) 0.092(6) -0.010(4) 0.019(5) 0.021(5)
C15 0.101(8) 0.066(7) 0.107(8) 0.024(7) 0.008(7) 0.032(8)
O16 0.115(8) 0.077(6) 0.112(7) 0.014(5) 0.008(6) 0.030(6)
C16 0.127(9) 0.065(7) 0.095(8) 0.041(6) 0.027(8) 0.014(7)
C21 0.089(8) 0.052(7) 0.084(7) 0.006(6) 0.010(7) 0.008(7)
C22 0.093(8) 0.049(6) 0.089(7) 0.013(6) 0.009(6) 0.044(6)
C23 0.104(9) 0.074(7) 0.103(9) 0.014(6) 0.014(7) 0.043(7)
C24 0.086(8) 0.066(7) 0.083(7) 0.010(6) -0.004(7) 0.042(7)
C25 0.108(9) 0.071(7) 0.101(8) 0.008(7) 0.014(7) 0.032(8)
C26 0.113(9) 0.075(8) 0.111(9) 0.020(6) 0.014(7) 0.051(7)
C31 0.100(8) 0.044(6) 0.086(7) 0.018(5) -0.003(6) 0.020(6)
C32 0.090(8) 0.058(6) 0.085(7) 0.025(6) 0.005(6) 0.036(6)
C33 0.098(9) 0.100(8) 0.093(8) 0.015(6) -0.001(7) 0.038(7)
C34 0.085(8) 0.083(8) 0.117(8) 0.009(6) 0.010(6) 0.036(7)
C35 0.095(8) 0.053(6) 0.124(8) 0.015(7) 0.011(7) 0.014(7)
C36 0.131(9) 0.106(9) 0.137(10) 0.006(7) 0.023(8) 0.055(8)
C41 0.096(9) 0.053(7) 0.096(7) 0.027(6) 0.020(6) 0.010(6)
C42 0.104(9) 0.058(6) 0.099(7) 0.009(6) 0.007(6) 0.043(7)
C43 0.112(9) 0.092(8) 0.097(8) -0.001(6) 0.019(7) 0.037(7)
C44 0.087(9) 0.087(8) 0.114(7) 0.013(6) 0.013(6) 0.039(7)
C45 0.115(8) 0.068(7) 0.108(8) 0.029(7) 0.025(7) 0.035(7)
C46 0.130(9) 0.120(10) 0.114(9) 0.003(7) 0.017(8) 0.041(8)
C51 0.100(8) 0.057(7) 0.091(7) 0.008(6) 0.021(6) 0.031(6)
C52 0.099(8) 0.044(6) 0.097(7) 0.007(6) 0.027(6) 0.034(6)
C53 0.095(9) 0.075(7) 0.100(8) 0.008(6) 0.032(6) 0.036(7)
C54 0.099(8) 0.092(8) 0.105(8) 0.022(6) 0.010(6) 0.044(7)
C55 0.123(8) 0.072(8) 0.112(9) 0.011(7) 0.010(7) 0.038(8)
C56 0.145(9) 0.091(9) 0.137(10) 0.020(7) 0.030(9) 0.042(8)
C61 0.081(8) 0.065(7) 0.086(7) 0.010(6) 0.018(6) 0.031(6)
C62 0.093(8) 0.055(6) 0.094(7) 0.006(6) 0.005(6) 0.046(6)
C63 0.072(8) 0.080(7) 0.097(8) 0.012(6) 0.025(6) 0.022(6)
C64 0.090(8) 0.081(8) 0.104(8) 0.030(6) 0.018(7) 0.037(7)
C65 0.104(8) 0.042(6) 0.090(7) 0.026(6) 0.010(6) 0.018(6)
C66 0.122(9) 0.096(8) 0.097(9) 0.024(6) 0.010(7) 0.040(7)
C211 0.102(8) 0.047(6) 0.083(8) -0.002(6) 0.004(7) 0.021(7)
N212 0.142(12) 0.034(5) 0.090(8) -0.016(5) 0.003(8) 0.042(7)
O213 0.092(7) 0.102(7) 0.129(7) -0.005(5) 0.017(6) 0.055(6)
C221 0.080(7) 0.032(5) 0.068(7) 0.018(5) -0.002(6) 0.017(5)
N222 0.166(13) 0.039(5) 0.046(7) -0.010(4) 0.011(7) 0.020(6)
O223 0.073(6) 0.075(5) 0.094(6) 0.008(4) 0.028(5) 0.033(5)
C231 0.053(7) 0.107(8) 0.082(8) 0.035(7) 0.001(6) 0.026(6)
N232 0.229(16) 0.080(8) 0.074(9) -0.013(6) 0.071(9) 0.044(9)
O233 0.126(8) 0.106(7) 0.112(7) -0.021(5) -0.002(6) 0.041(6)
C241 0.081(8) 0.080(7) 0.081(8) -0.010(6) -0.003(7) 0.025(7)
N242 0.148(12) 0.040(5) 0.077(8) 0.004(5) -0.018(7) 0.043(6)
O243 0.075(6) 0.120(7) 0.115(7) -0.011(5) -0.007(5) 0.058(6)
C251 0.091(10) 0.065(7) 0.109(8) 0.022(7) -0.008(7) 0.017(7)
N252 0.131(13) 0.044(6) 0.117(11) 0.009(6) 0.035(10) -0.013(7)
O253 0.148(9) 0.082(6) 0.106(7) 0.002(5) -0.002(6) 0.035(6)
C261 0.092(10) 0.069(7) 0.142(9) 0.008(6) 0.018(8) 0.050(7)
N262 0.072(9) 0.037(5) 0.140(10) 0.012(6) 0.005(7) 0.014(6)
O263 0.108(7) 0.073(5) 0.103(6) -0.015(5) 0.016(5) 0.044(5)
C411 0.141(10) 0.066(7) 0.095(7) 0.013(6) 0.016(7) 0.023(7)
C412 0.256(14) 0.162(10) 0.132(10) 0.052(9) 0.060(10) 0.029(9)
C413 0.275(13) 0.199(12) 0.178(12) 0.013(9) 0.059(10) 0.138(11)
C421 0.094(8) 0.064(6) 0.105(7) 0.009(6) 0.013(6) 0.047(6)
C422 0.154(11) 0.118(8) 0.118(9) 0.035(7) 0.034(8) 0.059(8)
C423 0.098(8) 0.091(7) 0.108(8) -0.003(6) 0.022(7) 0.026(6)
C431 0.113(9) 0.112(9) 0.112(8) -0.014(7) 0.025(7) 0.042(7)
C432 0.123(9) 0.140(10) 0.152(10) -0.011(8) 0.015(8) 0.026(8)
C433 0.147(10) 0.112(9) 0.140(10) -0.023(7) 0.033(8) 0.053(8)
C441 0.072(8) 0.109(8) 0.100(7) 0.012(6) 0.007(7) 0.035(7)
C442 0.121(10) 0.110(8) 0.111(8) 0.006(7) 0.013(7) 0.050(7)
C443 0.124(9) 0.107(8) 0.139(10) -0.003(7) 0.017(8) 0.033(7)
C444 0.108(8) 0.109(9) 0.125(9) -0.023(7) 0.003(7) 0.049(7)
C451 0.121(9) 0.084(7) 0.137(9) 0.011(7) 0.026(7) 0.034(7)
C452 0.123(10) 0.113(9) 0.165(10) 0.037(8) 0.035(8) 0.052(8)
C453 0.162(11) 0.095(7) 0.157(10) 0.011(7) 0.084(9) 0.022(7)
C454 0.156(11) 0.121(9) 0.137(8) 0.004(7) 0.049(7) 0.067(8)
C461 0.160(10) 0.149(10) 0.155(10) 0.000(9) 0.045(9) 0.053(9)
C462 0.205(13) 0.190(10) 0.253(14) 0.026(10) 0.051(11) 0.115(10)
C463 0.162(10) 0.212(12) 0.211(12) -0.008(10) 0.068(9) 0.061(9)
C464 0.212(13) 0.232(14) 0.178(10) 0.036(10) 0.072(9) 0.062(11)
C611 0.097(8) 0.059(7) 0.087(7) 0.005(6) 0.029(6) 0.027(6)
N612 0.082(8) 0.041(5) 0.108(8) 0.010(5) 0.038(6) 0.026(5)
C613 0.109(9) 0.066(7) 0.105(8) 0.020(7) 0.024(7) 0.023(7)
C614 0.115(10) 0.063(6) 0.098(8) 0.006(6) 0.018(7) 0.033(7)
C615 0.060(8) 0.061(6) 0.082(7) 0.006(5) 0.019(6) 0.029(6)
C616 0.094(9) 0.060(6) 0.096(8) 0.018(6) 0.027(6) 0.031(6)
C617 0.094(9) 0.059(6) 0.111(9) 0.019(6) 0.015(7) 0.021(6)
C618 0.085(9) 0.056(6) 0.112(9) -0.007(6) 0.011(6) 0.021(6)
C621 0.090(8) 0.052(6) 0.094(7) 0.019(6) 0.016(6) 0.033(6)
N622 0.105(9) 0.064(6) 0.092(7) -0.009(5) -0.002(7) 0.044(6)
C623 0.132(10) 0.063(7) 0.129(9) 0.021(7) 0.056(9) 0.022(7)
C624 0.102(10) 0.064(7) 0.112(9) 0.000(6) 0.012(7) 0.023(7)
C625 0.084(9) 0.059(6) 0.101(8) -0.002(6) 0.013(6) 0.031(6)
C626 0.084(9) 0.061(6) 0.102(8) 0.011(6) 0.026(6) 0.020(6)
C631 0.092(9) 0.077(8) 0.108(9) 0.000(7) 0.008(7) 0.026(7)
N632 0.089(8) 0.086(7) 0.072(7) -0.003(6) 0.004(6) 0.055(6)
C633 0.116(10) 0.088(8) 0.116(9) 0.029(7) 0.037(7) 0.039(7)
C634 0.111(10) 0.082(8) 0.101(8) 0.024(7) 0.019(8) 0.050(7)
C635 0.073(8) 0.086(8) 0.100(8) 0.018(6) 0.004(6) 0.032(6)
C636 0.088(9) 0.097(8) 0.101(8) 0.016(7) -0.002(7) 0.044(7)
C637 0.112(10) 0.089(8) 0.121(9) 0.018(7) 0.001(8) 0.043(7)
C638 0.082(9) 0.091(8) 0.084(8) 0.019(6) 0.003(6) 0.022(6)
C641 0.104(8) 0.090(8) 0.101(8) 0.017(6) 0.034(7) 0.049(7)
N642 0.146(12) 0.058(6) 0.118(9) 0.040(6) 0.046(8) 0.042(7)
C643 0.132(10) 0.080(8) 0.126(9) 0.008(7) 0.033(8) 0.058(7)
C644 0.070(9) 0.089(8) 0.085(8) -0.008(6) 0.017(7) 0.012(7)
C645 0.088(9) 0.071(7) 0.093(8) 0.015(6) 0.016(7) 0.027(6)
C646 0.059(8) 0.084(7) 0.100(8) 0.021(6) 0.016(6) 0.022(6)
C651 0.130(9) 0.064(7) 0.107(8) 0.003(6) 0.010(7) 0.038(7)
N652 0.138(11) 0.045(6) 0.110(8) 0.013(6) 0.017(7) 0.030(6)
C653 0.116(9) 0.050(6) 0.112(9) 0.000(6) 0.023(7) 0.029(6)
C654 0.124(10) 0.093(8) 0.100(8) 0.036(6) -0.001(8) 0.045(8)
C655 0.120(10) 0.079(7) 0.120(9) 0.024(7) 0.024(8) 0.033(7)
C656 0.101(9) 0.086(7) 0.119(9) 0.022(6) 0.009(7) 0.033(7)
C657 0.123(10) 0.088(8) 0.100(9) 0.019(6) -0.013(7) 0.027(7)
C658 0.122(10) 0.076(7) 0.097(8) -0.002(6) 0.004(7) 0.034(7)
C661 0.134(9) 0.093(8) 0.108(9) 0.014(7) 0.010(8) 0.038(7)
N662 0.174(13) 0.074(7) 0.081(8) 0.013(6) 0.014(8) 0.070(8)
C663 0.151(11) 0.094(8) 0.102(9) 0.020(7) 0.009(7) 0.061(8)
C664 0.132(11) 0.094(8) 0.125(9) 0.021(7) 0.021(9) 0.044(8)
C665 0.113(10) 0.076(7) 0.095(8) 0.011(6) 0.007(7) 0.027(7)
C666 0.131(10) 0.060(7) 0.100(8) -0.005(6) -0.002(7) 0.021(7)
C424 0.119(8) 0.093(8) 0.127(9) 0.035(7) 0.039(7) 0.030(7)
C434 0.173(12) 0.134(10) 0.128(9) -0.009(8) 0.016(8) 0.048(8)
C414 0.191(11) 0.252(14) 0.174(11) -0.030(10) 0.041(10) -0.003(9)
B1 0.134(12) 0.042(6) 0.073(8) 0.047(7) 0.024(7) 0.033(7)
F1 0.239(9) 0.126(6) 0.210(8) 0.036(6) -0.049(7) 0.042(6)
F2 0.214(9) 0.135(6) 0.280(9) 0.085(7) 0.136(7) 0.079(6)
F3 0.163(7) 0.086(5) 0.187(7) 0.002(5) 0.058(5) 0.031(4)
F4 0.161(7) 0.129(6) 0.160(7) 0.056(5) 0.041(5) 0.063(5)
B2 0.202(13) 0.195(15) 0.179(13) 0.033(10) 0.008(12) 0.049(11)
F5 0.170(7) 0.193(8) 0.206(8) -0.043(6) 0.016(6) 0.057(6)
F6 0.293(11) 0.149(8) 0.220(9) -0.007(7) -0.007(8) 0.053(7)
F7 0.286(11) 0.284(11) 0.315(12) 0.066(9) 0.058(9) 0.139(9)
F8 0.284(11) 0.212(9) 0.275(10) 0.040(8) 0.041(9) 0.018(8)
B3 0.104(17) 0.092(16) 0.093(17) 0.012(11) 0.023(12) 0.033(14)
F9 0.094(17) 0.087(14) 0.101(15) -0.006(10) 0.012(11) 0.011(12)
F10 0.103(16) 0.133(17) 0.116(15) 0.032(11) 0.037(11) 0.023(12)
F11 0.099(14) 0.117(17) 0.094(16) -0.005(11) 0.019(10) 0.039(12)
F12 0.127(19) 0.100(14) 0.127(17) 0.034(11) 0.027(12) 0.040(11)
B3B 0.177(15) 0.179(16) 0.180(15) 0.018(10) 0.033(12) 0.078(10)
F9B 0.185(12) 0.188(12) 0.174(10) -0.017(8) 0.016(9) 0.099(9)
F10B 0.187(10) 0.174(12) 0.161(11) -0.008(9) 0.038(8) 0.088(9)
F11B 0.250(15) 0.223(13) 0.206(11) 0.045(9) 0.029(9) 0.125(10)
F12B 0.205(12) 0.226(12) 0.279(14) 0.035(10) 0.062(10) 0.057(9)
O101 0.137(10) 0.166(10) 0.142(10) 0.046(9) 0.027(8) 0.005(7)
C101 0.116(10) 0.096(9) 0.135(11) 0.019(9) 0.026(9) 0.040(8)
C102 0.133(9) 0.079(8) 0.128(10) 0.016(7) 0.026(8) 0.051(7)
C100 0.154(10) 0.164(12) 0.176(12) 0.034(9) 0.056(9) 0.045(9)

loop_
_atom_type_symbol
_atom_type_description
_atom_type_scat_dispersion_real
_atom_type_scat_dispersion_imag
_atom_type_scat_source
C C 0.0181 0.0091 'International Tables Vol C Tables 4.2.6.8 and 6.1.1.4'
H H 0.0000 0.0000 'International Tables Vol C Tables 4.2.6.8 and 6.1.1.4'
B B 0.0090 0.0039 'International Tables Vol C Tables 4.2.6.8 and 6.1.1.4'
N N 0.0311 0.0180 'International Tables Vol C Tables 4.2.6.8 and 6.1.1.4'
O O 0.0492 0.0322 'International Tables Vol C Tables 4.2.6.8 and 6.1.1.4'
F F 0.0727 0.0534 'International Tables Vol C Tables 4.2.6.8 and 6.1.1.4'
Cu Cu -1.9646 0.5888 'International Tables Vol C Tables 4.2.6.8 and 6.1.1.4'
Br Br -0.6763 1.2805 'International Tables Vol C Tables 4.2.6.8 and 6.1.1.4'

loop_
_geom_angle_atom_site_label_1
_geom_angle_atom_site_label_2
_geom_angle_atom_site_label_3
_geom_angle
_geom_angle_site_symmetry_1
_geom_angle_site_symmetry_3
O11 Cu1 O12 174.7(3) . 2_765
O11 Cu1 N212 91.0(5) . .
O12 Cu1 N212 87.8(5) 2_765 .
O11 Cu1 N222 86.8(4) . 2_765
O12 Cu1 N222 92.5(5) 2_765 2_765
N212 Cu1 N222 157.7(3) . 2_765
O11 Cu1 Br1 87.67(19) . .
O12 Cu1 Br1 97.6(2) 2_765 .
N212 Cu1 Br1 106.5(2) . .
N222 Cu1 Br1 95.6(2) 2_765 .
O14 Cu2 O13 175.3(4) 2_666 .
O14 Cu2 N232 86.0(4) 2_666 .
O13 Cu2 N232 90.2(5) . .
O14 Cu2 N242 92.1(4) 2_666 2_666
O13 Cu2 N242 90.5(4) . 2_666
N232 Cu2 N242 160.1(4) . 2_666
O14 Cu2 Br2 98.6(2) 2_666 .
O13 Cu2 Br2 85.2(2) . .
N232 Cu2 Br2 106.8(3) . .
N242 Cu2 Br2 93.1(2) 2_666 .
O16 Cu3 O15 175.1(3) 2_577 .
O16 Cu3 N262 90.3(5) 2_577 2_577
O15 Cu3 N262 89.7(5) . 2_577
O16 Cu3 N252 87.9(5) 2_577 .
O15 Cu3 N252 90.2(5) . .
N262 Cu3 N252 156.8(4) 2_577 .
O16 Cu3 Br3 87.1(2) 2_577 .
O15 Cu3 Br3 97.5(3) . .
N262 Cu3 Br3 108.1(3) 2_577 .
N252 Cu3 Br3 95.0(3) . .
C11 O11 Cu1 129.7(8) . .
O11 C11 C61 119.8(13) . .
O11 C11 C21 120.1(14) . .
C61 C11 C21 120.1(14) . .
C12 O12 Cu1 125.1(8) . 2_765
O12 C12 C22 127.0(12) . .
O12 C12 C62 118.2(12) . .
C22 C12 C62 114.6(12) . .
C13 O13 Cu2 122.1(8) . .
O13 C13 C23 122.4(11) . .
O13 C13 C63 120.7(12) . .
C23 C13 C63 116.8(12) . .
C14 O14 Cu2 126.8(8) . 2_666
O14 C14 C24 119.2(14) . .
O14 C14 C64 117.5(13) . .
C24 C14 C64 123.2(15) . .
C15 O15 Cu3 126.7(10) . .
O15 C15 C65 122.5(15) . .
O15 C15 C25 123.8(15) . .
C65 C15 C25 113.7(15) . .
C16 O16 Cu3 121.8(9) . 2_577
O16 C16 C26 131.9(15) . .
O16 C16 C66 110.9(15) . .
C26 C16 C66 117.1(16) . .
C31 C21 C11 121.4(14) . .
C31 C21 C211 113.3(13) . .
C11 C21 C211 125.2(13) . .
C32 C22 C12 125.1(12) . .
C32 C22 C221 113.4(11) . .
C12 C22 C221 121.4(11) . .
C13 C23 C33 120.8(12) . .
C13 C23 C231 123.5(12) . .
C33 C23 C231 115.8(13) . .
C14 C24 C34 116.3(13) . .
C14 C24 C241 129.2(13) . .
C34 C24 C241 114.5(12) . .
C35 C25 C251 116.3(15) . .
C35 C25 C15 122.4(15) . .
C251 C25 C15 121.3(15) . .
C36 C26 C16 122.9(16) . .
C36 C26 C261 118.9(16) . .
C16 C26 C261 118.1(14) . .
C41 C31 C21 118.4(13) . .
C41 C31 H31A 120.8 . .
C21 C31 H31A 120.8 . .
C22 C32 C42 119.8(12) . .
C22 C32 H32A 120.1 . .
C42 C32 H32A 120.1 . .
C43 C33 C23 120.9(13) . .
C43 C33 H33A 119.5 . .
C23 C33 H33A 119.5 . .
C24 C34 C44 124.4(13) . .
C24 C34 H34A 117.8 . .
C44 C34 H34A 117.8 . .
C25 C35 C45 119.9(14) . .
C25 C35 H35A 120.0 . .
C45 C35 H35A 120.0 . .
C26 C36 C46 122.0(16) . .
C26 C36 H36A 119.0 . .
C46 C36 H36A 119.0 . .
C31 C41 C51 119.4(13) . .
C31 C41 C411 123.0(13) . .
C51 C41 C411 117.5(13) . .
C52 C42 C32 117.2(13) . .
C52 C42 C421 123.1(13) . .
C32 C42 C421 119.7(12) . .
C53 C43 C33 117.2(13) . .
C53 C43 C431 121.2(13) . .
C33 C43 C431 121.6(14) . .
C54 C44 C34 112.8(14) . .
C54 C44 C441 125.6(13) . .
C34 C44 C441 121.6(13) . .
C55 C45 C35 117.9(15) . .
C55 C45 C451 126.5(15) . .
C35 C45 C451 115.6(14) . .
C56 C46 C36 115.6(16) . .
C56 C46 C461 124.8(16) . .
C36 C46 C461 119.6(16) . .
C61 C51 C41 122.0(14) . .
C61 C51 H51A 119.0 . .
C41 C51 H51A 119.0 . .
C42 C52 C62 125.0(13) . .
C42 C52 H52A 117.5 . .
C62 C52 H52A 117.5 . .
C43 C53 C63 124.4(13) . .
C43 C53 H53A 117.8 . .
C63 C53 H53A 117.8 . .
C44 C54 C64 126.8(14) . .
C44 C54 H54A 116.6 . .
C64 C54 H54A 116.6 . .
C65 C55 C45 121.4(15) . .
C65 C55 H55A 119.3 . .
C45 C55 H55A 119.3 . .
C46 C56 C66 127.4(17) . .
C46 C56 H56A 116.3 . .
C66 C56 H56A 116.3 . .
C11 C61 C51 118.2(14) . .
C11 C61 C611 115.5(12) . .
C51 C61 C611 126.4(13) . .
C52 C62 C12 118.3(12) . .
C52 C62 C621 119.4(11) . .
C12 C62 C621 122.3(12) . .
C53 C63 C13 119.7(13) . .
C53 C63 C631 123.9(12) . .
C13 C63 C631 116.4(12) . .
C14 C64 C54 116.4(14) . .
C14 C64 C641 121.5(13) . .
C54 C64 C641 121.9(13) . .
C55 C65 C15 124.6(15) . .
C55 C65 C651 116.9(13) . .
C15 C65 C651 118.4(13) . .
C56 C66 C661 122.9(15) . .
C56 C66 C16 115.0(16) . .
C661 C66 C16 121.9(15) . .
N212 C211 C21 124.1(13) . .
N212 C211 H21A 117.9 . .
C21 C211 H21A 117.9 . .
C211 N212 O213 115.8(11) . .
C211 N212 Cu1 127.3(11) . .
O213 N212 Cu1 117.0(7) . .
N212 O213 H21B 109.5 . .
N222 C221 C22 124.5(12) . .
N222 C221 H22A 117.7 . .
C22 C221 H22A 117.7 . .
C221 N222 O223 116.0(10) . .
C221 N222 Cu1 126.4(11) . 2_765
O223 N222 Cu1 117.6(7) . 2_765
N222 O223 H22B 109.5 . .
N232 C231 C23 121.4(13) . .
N232 C231 H23A 119.3 . .
C23 C231 H23A 119.3 . .
C231 N232 O233 114.4(13) . .
C231 N232 Cu2 128.6(12) . .
O233 N232 Cu2 117.0(7) . .
N232 O233 H233 109.5 . .
N242 C241 C24 121.3(13) . .
N242 C241 H24A 119.4 . .
C24 C241 H24A 119.4 . .
C241 N242 O243 112.0(10) . .
C241 N242 Cu2 126.3(11) . 2_666
O243 N242 Cu2 121.0(7) . 2_666
N242 O243 H24B 109.5 . .
N252 C251 C25 125.6(15) . .
N252 C251 H25A 117.2 . .
C25 C251 H25A 117.2 . .
C251 N252 O253 114.2(13) . .
C251 N252 Cu3 127.1(11) . .
O253 N252 Cu3 118.4(9) . .
N252 O253 H253 109.5 . .
N262 C261 C26 120.6(14) . .
N262 C261 H26A 119.7 . .
C26 C261 H26A 119.7 . .
C261 N262 O263 110.4(10) . .
C261 N262 Cu3 133.2(10) . 2_577
O263 N262 Cu3 116.3(8) . 2_577
N262 O263 H26B 109.5 . .
C412 C411 C413 106.6(15) . .
C412 C411 C41 113.0(11) . .
C413 C411 C41 112.3(12) . .
C412 C411 C414 113.1(14) . .
C413 C411 C414 94.8(13) . .
C41 C411 C414 115.4(13) . .
C411 C412 H41A 109.5 . .
C411 C412 H41B 109.5 . .
H41A C412 H41B 109.5 . .
C411 C412 H41C 109.5 . .
H41A C412 H41C 109.5 . .
H41B C412 H41C 109.5 . .
C411 C413 H41D 109.5 . .
C411 C413 H41E 109.5 . .
H41D C413 H41E 109.5 . .
C411 C413 H41F 109.5 . .
H41D C413 H41F 109.5 . .
H41E C413 H41F 109.5 . .
C423 C421 C42 108.9(11) . .
C423 C421 C424 107.4(9) . .
C42 C421 C424 111.0(11) . .
C423 C421 C422 113.5(11) . .
C42 C421 C422 110.1(9) . .
C424 C421 C422 105.9(10) . .
C421 C422 H42A 109.5 . .
C421 C422 H42B 109.5 . .
H42A C422 H42B 109.5 . .
C421 C422 H42C 109.5 . .
H42A C422 H42C 109.5 . .
H42B C422 H42C 109.5 . .
C421 C423 H42D 109.5 . .
C421 C423 H42E 109.5 . .
H42D C423 H42E 109.5 . .
C421 C423 H42F 109.5 . .
H42D C423 H42F 109.5 . .
H42E C423 H42F 109.5 . .
C434 C431 C433 108.8(12) . .
C434 C431 C43 109.3(13) . .
C433 C431 C43 114.7(13) . .
C434 C431 C432 109.2(13) . .
C433 C431 C432 107.0(13) . .
C43 C431 C432 107.7(11) . .
C431 C432 H43A 109.5 . .
C431 C432 H43B 109.5 . .
H43A C432 H43B 109.5 . .
C431 C432 H43C 109.5 . .
H43A C432 H43C 109.5 . .
H43B C432 H43C 109.5 . .
C431 C433 H43D 109.5 . .
C431 C433 H43E 109.5 . .
H43D C433 H43E 109.5 . .
C431 C433 H43F 109.5 . .
H43D C433 H43F 109.5 . .
H43E C433 H43F 109.5 . .
C442 C441 C44 110.3(11) . .
C442 C441 C443 109.8(12) . .
C44 C441 C443 109.3(11) . .
C442 C441 C444 111.4(11) . .
C44 C441 C444 109.8(11) . .
C443 C441 C444 106.2(11) . .
C441 C442 H44A 109.5 . .
C441 C442 H44B 109.5 . .
H44A C442 H44B 109.5 . .
C441 C442 H44C 109.5 . .
H44A C442 H44C 109.5 . .
H44B C442 H44C 109.5 . .
C441 C443 H44D 109.5 . .
C441 C443 H44E 109.5 . .
H44D C443 H44E 109.5 . .
C441 C443 H44F 109.5 . .
H44D C443 H44F 109.5 . .
H44E C443 H44F 109.5 . .
C441 C444 H44G 109.5 . .
C441 C444 H44H 109.5 . .
H44G C444 H44H 109.5 . .
C441 C444 H44I 109.5 . .
H44G C444 H44I 109.5 . .
H44H C444 H44I 109.5 . .
C452 C451 C454 110.2(12) . .
C452 C451 C45 116.2(13) . .
C454 C451 C45 108.5(13) . .
C452 C451 C453 108.1(13) . .
C454 C451 C453 107.2(12) . .
C45 C451 C453 106.3(10) . .
C451 C452 H45A 109.5 . .
C451 C452 H45B 109.5 . .
H45A C452 H45B 109.5 . .
C451 C452 H45C 109.5 . .
H45A C452 H45C 109.5 . .
H45B C452 H45C 109.5 . .
C451 C453 H45D 109.5 . .
C451 C453 H45E 109.5 . .
H45D C453 H45E 109.5 . .
C451 C453 H45F 109.5 . .
H45D C453 H45F 109.5 . .
H45E C453 H45F 109.5 . .
C451 C454 H45G 109.5 . .
C451 C454 H45H 109.5 . .
H45G C454 H45H 109.5 . .
C451 C454 H45I 109.5 . .
H45G C454 H45I 109.5 . .
H45H C454 H45I 109.5 . .
C463 C461 C462 113.2(16) . .
C463 C461 C46 116.4(15) . .
C462 C461 C46 108.4(15) . .
C463 C461 C464 103.0(16) . .
C462 C461 C464 107.2(15) . .
C46 C461 C464 108.0(14) . .
C461 C462 H46A 109.5 . .
C461 C462 H46B 109.5 . .
H46A C462 H46B 109.5 . .
C461 C462 H46C 109.5 . .
H46A C462 H46C 109.5 . .
H46B C462 H46C 109.5 . .
C461 C463 H46D 109.5 . .
C461 C463 H46E 109.5 . .
H46D C463 H46E 109.5 . .
C461 C463 H46F 109.5 . .
H46D C463 H46F 109.5 . .
H46E C463 H46F 109.5 . .
C461 C464 H46G 109.5 . .
C461 C464 H46H 109.5 . .
H46G C464 H46H 109.5 . .
C461 C464 H46I 109.5 . .
H46G C464 H46I 109.5 . .
H46H C464 H46I 109.5 . .
C61 C611 N612 111.8(9) . .
C61 C611 H61A 109.3 . .
N612 C611 H61A 109.3 . .
C61 C611 H61B 109.3 . .
N612 C611 H61B 109.3 . .
H61A C611 H61B 107.9 . .
C613 N612 C611 112.7(9) . .
C613 N612 C614 111.1(8) . .
C611 N612 C614 107.7(8) . .
C613 N612 H61K 108.4 . .
C611 N612 H61K 108.4 . .
C614 N612 H61K 108.4 . .
N612 C613 H61C 109.5 . .
N612 C613 H61D 109.5 . .
H61C C613 H61D 109.5 . .
N612 C613 H61E 109.5 . .
H61C C613 H61E 109.5 . .
H61D C613 H61E 109.5 . .
C615 C614 N612 111.1(9) . .
C615 C614 H61F 109.4 . .
N612 C614 H61F 109.4 . .
C615 C614 H61G 109.4 . .
N612 C614 H61G 109.4 . .
H61F C614 H61G 108.0 . .
C616 C615 C626 118.9(10) . .
C616 C615 C614 120.8(10) . .
C626 C615 C614 119.8(11) . .
C615 C616 C617 120.5(11) . .
C615 C616 H61H 119.7 . .
C617 C616 H61H 119.7 . .
C618 C617 C616 121.2(12) . .
C618 C617 H61I 119.4 . .
C616 C617 H61I 119.4 . .
C617 C618 C625 119.3(11) . .
C617 C618 H61J 120.4 . .
C625 C618 H61J 120.4 . .
C62 C621 N622 111.2(9) . .
C62 C621 H62A 109.4 . .
N622 C621 H62A 109.4 . .
C62 C621 H62B 109.4 . .
N622 C621 H62B 109.4 . .
H62A C621 H62B 108.0 . .
C623 N622 C621 116.1(8) . .
C623 N622 C624 110.1(10) . .
C621 N622 C624 108.8(9) . .
C623 N622 H62I 107.1 . .
C621 N622 H62I 107.1 . .
C624 N622 H62I 107.1 . .
N622 C623 H62C 109.5 . .
N622 C623 H62D 109.5 . .
H62C C623 H62D 109.5 . .
N622 C623 H62E 109.5 . .
H62C C623 H62E 109.5 . .
H62D C623 H62E 109.5 . .
C625 C624 N622 110.9(11) . .
C625 C624 H62F 109.5 . .
N622 C624 H62F 109.5 . .
C625 C624 H62G 109.5 . .
N622 C624 H62G 109.5 . .
H62F C624 H62G 108.0 . .
C618 C625 C626 118.5(12) . .
C618 C625 C624 120.9(10) . .
C626 C625 C624 120.2(11) . .
C615 C626 C625 121.1(11) . .
C615 C626 H62H 119.4 . .
C625 C626 H62H 119.4 . .
N632 C631 C63 111.1(10) . .
N632 C631 H63A 109.4 . .
C63 C631 H63A 109.4 . .
N632 C631 H63B 109.4 . .
C63 C631 H63B 109.4 . .
H63A C631 H63B 108.0 . .
C633 N632 C634 112.6(9) . .
C633 N632 C631 111.4(9) . .
C634 N632 C631 110.0(10) . .
C633 N632 H63J 107.5 . .
C634 N632 H63J 107.5 . .
C631 N632 H63J 107.5 . .
N632 C633 H63C 109.5 . .
N632 C633 H63D 109.5 . .
H63C C633 H63D 109.5 . .
N632 C633 H63E 109.5 . .
H63C C633 H63E 109.5 . .
H63D C633 H63E 109.5 . .
C635 C634 N632 113.2(11) . .
C635 C634 H63F 108.9 . .
N632 C634 H63F 108.9 . .
C635 C634 H63G 108.9 . .
N632 C634 H63G 108.9 . .
H63F C634 H63G 107.8 . .
C636 C635 C634 124.2(12) . .
C636 C635 C646 116.1(12) . .
C634 C635 C646 119.2(11) . .
C635 C636 C637 123.1(13) . .
C635 C636 H63H 118.5 . .
C637 C636 H63H 118.5 . .
C636 C637 C638 118.5(12) . .
C636 C637 H63I 120.8 . .
C638 C637 H63I 120.8 . .
C645 C638 C637 119.4(12) . .
C645 C638 H63K 120.3 . .
C637 C638 H63K 120.3 . .
N642 C641 C64 113.0(10) . .
N642 C641 H64A 109.0 . .
C64 C641 H64A 109.0 . .
N642 C641 H64B 109.0 . .
C64 C641 H64B 109.0 . .
H64A C641 H64B 107.8 . .
C643 N642 C641 112.6(10) . .
C643 N642 C644 108.1(9) . .
C641 N642 C644 113.0(9) . .
C643 N642 H64I 107.6 . .
C641 N642 H64I 107.6 . .
C644 N642 H64I 107.6 . .
N642 C643 H64C 109.5 . .
N642 C643 H64D 109.5 . .
H64C C643 H64D 109.5 . .
N642 C643 H64E 109.5 . .
H64C C643 H64E 109.5 . .
H64D C643 H64E 109.5 . .
C645 C644 N642 109.9(10) . .
C645 C644 H64F 109.7 . .
N642 C644 H64F 109.7 . .
C645 C644 H64G 109.7 . .
N642 C644 H64G 109.7 . .
H64F C644 H64G 108.2 . .
C646 C645 C638 120.2(12) . .
C646 C645 C644 121.1(11) . .
C638 C645 C644 118.6(12) . .
C645 C646 C635 122.4(12) . .
C645 C646 H64H 118.8 . .
C635 C646 H64H 118.8 . .
C65 C651 N652 112.1(10) . .
C65 C651 H65A 109.2 . .
N652 C651 H65A 109.2 . .
C65 C651 H65B 109.2 . .
N652 C651 H65B 109.2 . .
H65A C651 H65B 107.9 . .
C654 N652 C651 110.9(9) . .
C654 N652 C653 108.0(10) . .
C651 N652 C653 108.3(9) . .
C654 N652 H65I 109.9 . .
C651 N652 H65I 109.9 . .
C653 N652 H65I 109.9 . .
N652 C653 H65C 109.5 . .
N652 C653 H65D 109.5 . .
H65C C653 H65D 109.5 . .
N652 C653 H65E 109.5 . .
H65C C653 H65E 109.5 . .
H65D C653 H65E 109.5 . .
N652 C654 C655 108.3(11) . .
N652 C654 H65F 110.0 . .
C655 C654 H65F 110.0 . .
N652 C654 H65G 110.0 . .
C655 C654 H65G 110.0 . .
H65F C654 H65G 108.4 . .
C666 C655 C656 115.0(14) . .
C666 C655 C654 123.7(13) . .
C656 C655 C654 121.3(13) . .
C657 C656 C655 121.9(14) . .
C657 C656 H65H 119.1 . .
C655 C656 H65H 119.1 . .
C658 C657 C656 120.9(14) . .
C658 C657 H65J 119.6 . .
C656 C657 H65J 119.6 . .
C657 C658 C665 119.5(13) . .
C657 C658 H65K 120.2 . .
C665 C658 H65K 120.2 . .
C66 C661 N662 111.1(12) . .
C66 C661 H66A 109.4 . .
N662 C661 H66A 109.4 . .
C66 C661 H66B 109.4 . .
N662 C661 H66B 109.4 . .
H66A C661 H66B 108.0 . .
C663 N662 C661 113.3(11) . .
C663 N662 C664 111.3(10) . .
C661 N662 C664 108.3(10) . .
C663 N662 H66I 107.9 . .
C661 N662 H66I 107.9 . .
C664 N662 H66I 107.9 . .
N662 C663 H66C 109.5 . .
N662 C663 H66D 109.5 . .
H66C C663 H66D 109.5 . .
N662 C663 H66E 109.5 . .
H66C C663 H66E 109.5 . .
H66D C663 H66E 109.5 . .
C665 C664 N662 113.9(12) . .
C665 C664 H66F 108.8 . .
N662 C664 H66F 108.8 . .
C665 C664 H66H 108.8 . .
N662 C664 H66H 108.8 . .
H66F C664 H66H 107.7 . .
C666 C665 C658 116.0(13) . .
C666 C665 C664 123.6(12) . .
C658 C665 C664 120.2(13) . .
C655 C666 C665 126.3(13) . .
C655 C666 H66G 116.9 . .
C665 C666 H66G 116.9 . .
C421 C424 H42G 109.5 . .
C421 C424 H42H 109.5 . .
H42G C424 H42H 109.5 . .
C421 C424 H42I 109.5 . .
H42G C424 H42I 109.5 . .
H42H C424 H42I 109.5 . .
C431 C434 H43G 109.5 . .
C431 C434 H43H 109.5 . .
H43G C434 H43H 109.5 . .
C431 C434 H43I 109.5 . .
H43G C434 H43I 109.5 . .
H43H C434 H43I 109.5 . .
C411 C414 H41G 109.5 . .
C411 C414 H41H 109.5 . .
H41G C414 H41H 109.5 . .
C411 C414 H41I 109.5 . .
H41G C414 H41I 109.5 . .
H41H C414 H41I 109.5 . .
F1 B1 F2 111.0(12) . .
F1 B1 F4 109.8(10) . .
F2 B1 F4 109.0(9) . .
F1 B1 F3 106.6(9) . .
F2 B1 F3 109.7(10) . .
F4 B1 F3 110.7(11) . .
F8 B2 F6 114.4(16) . .
F8 B2 F5 111.1(15) . .
F6 B2 F5 110.1(15) . .
F8 B2 F7 106.7(15) . .
F6 B2 F7 109.2(15) . .
F5 B2 F7 104.8(15) . .
F10 B3 F9 108.3(18) . .
F10 B3 F12 107.7(18) . .
F9 B3 F12 111.2(18) . .
F10 B3 F11 109.5(18) . .
F9 B3 F11 110.1(18) . .
F12 B3 F11 109.9(18) . .
F11B B3B F12B 110.4(17) . .
F11B B3B F9B 109.4(16) . .
F12B B3B F9B 109.3(16) . .
F11B B3B F10B 109.1(16) . .
F12B B3B F10B 108.3(16) . .
F9B B3B F10B 110.2(16) . .
O101 C101 C102 126.7(18) . .
O101 C101 C100 116.8(17) . .
C102 C101 C100 116.3(16) . .
C101 C102 H10A 109.5 . .
C101 C102 H10B 109.5 . .
H10A C102 H10B 109.5 . .
C101 C102 H10C 109.5 . .
H10A C102 H10C 109.5 . .
H10B C102 H10C 109.5 . .
C101 C100 H10D 109.5 . .
C101 C100 H10E 109.5 . .
H10D C100 H10E 109.5 . .
C101 C100 H10F 109.5 . .
H10D C100 H10F 109.5 . .
H10E C100 H10F 109.5 . .

loop_
_geom_bond_atom_site_label_1
_geom_bond_atom_site_label_2
_geom_bond_distance
_geom_bond_site_symmetry_2
Br1 Cu1 2.7341(18) .
Cu1 O11 1.934(8) .
Cu1 O12 1.946(8) 2_765
Cu1 N212 1.994(10) .
Cu1 N222 2.033(10) 2_765
Br2 Cu2 2.778(2) .
Cu2 O14 1.927(7) 2_666
Cu2 O13 1.935(7) .
Cu2 N232 1.954(14) .
Cu2 N242 2.008(10) 2_666
Br3 Cu3 2.734(2) .
Cu3 O16 1.909(9) 2_577
Cu3 O15 1.929(8) .
Cu3 N262 1.937(11) 2_577
Cu3 N252 1.940(13) .
O11 C11 1.371(12) .
C11 C61 1.375(15) .
C11 C21 1.402(15) .
O12 C12 1.300(12) .
O12 Cu1 1.946(8) 2_765
C12 C22 1.424(14) .
C12 C62 1.449(14) .
O13 C13 1.331(12) .
C13 C23 1.385(15) .
C13 C63 1.406(14) .
O14 C14 1.363(13) .
O14 Cu2 1.927(7) 2_666
C14 C24 1.386(15) .
C14 C64 1.399(15) .
O15 C15 1.302(15) .
C15 C65 1.426(16) .
C15 C25 1.440(17) .
O16 C16 1.328(16) .
O16 Cu3 1.909(9) 2_577
C16 C26 1.409(17) .
C16 C66 1.511(18) .
C21 C31 1.383(14) .
C21 C211 1.480(15) .
C22 C32 1.383(13) .
C22 C221 1.528(14) .
C23 C33 1.431(15) .
C23 C231 1.501(15) .
C24 C34 1.435(15) .
C24 C241 1.496(15) .
C25 C35 1.400(16) .
C25 C251 1.416(17) .
C26 C36 1.341(16) .
C26 C261 1.453(17) .
C31 C41 1.383(14) .
C31 H31A 0.9300 .
C32 C42 1.418(14) .
C32 H32A 0.9300 .
C33 C43 1.367(15) .
C33 H33A 0.9300 .
C34 C44 1.446(15) .
C34 H34A 0.9300 .
C35 C45 1.450(16) .
C35 H35A 0.9300 .
C36 C46 1.468(18) .
C36 H36A 0.9300 .
C41 C51 1.403(15) .
C41 C411 1.529(16) .
C42 C52 1.356(14) .
C42 C421 1.529(16) .
C43 C53 1.345(15) .
C43 C431 1.531(17) .
C44 C54 1.378(15) .
C44 C441 1.512(16) .
C45 C55 1.375(16) .
C45 C451 1.590(18) .
C46 C56 1.334(17) .
C46 C461 1.57(2) .
C51 C61 1.382(14) .
C51 H51A 0.9300 .
C52 C62 1.439(14) .
C52 H52A 0.9300 .
C53 C63 1.385(15) .
C53 H53A 0.9300 .
C54 C64 1.415(15) .
C54 H54A 0.9300 .
C55 C65 1.368(16) .
C55 H55A 0.9300 .
C56 C66 1.419(17) .
C56 H56A 0.9300 .
C61 C611 1.489(14) .
C62 C621 1.461(14) .
C63 C631 1.522(15) .
C64 C641 1.528(15) .
C65 C651 1.529(15) .
C66 C661 1.459(16) .
C211 N212 1.297(13) .
C211 H21A 0.9300 .
N212 O213 1.393(11) .
O213 H21B 0.8200 .
C221 N222 1.243(11) .
C221 H22A 0.9300 .
N222 O223 1.402(11) .
N222 Cu1 2.033(10) 2_765
O223 H22B 0.8200 .
C231 N232 1.225(13) .
C231 H23A 0.9300 .
N232 O233 1.431(13) .
O233 H233 0.8200 .
C241 N242 1.274(12) .
C241 H24A 0.9300 .
N242 O243 1.392(11) .
N242 Cu2 2.008(10) 2_666
O243 H24B 0.8200 .
C251 N252 1.301(14) .
C251 H25A 0.9300 .
N252 O253 1.438(12) .
O253 H253 0.8200 .
C261 N262 1.297(14) .
C261 H26A 0.9300 .
N262 O263 1.453(11) .
N262 Cu3 1.937(10) 2_577
O263 H26B 0.8200 .
C411 C412 1.471(17) .
C411 C413 1.501(18) .
C411 C414 1.545(19) .
C412 H41A 0.9600 .
C412 H41B 0.9600 .
C412 H41C 0.9600 .
C413 H41D 0.9600 .
C413 H41E 0.9600 .
C413 H41F 0.9600 .
C421 C423 1.510(14) .
C421 C424 1.559(15) .
C421 C422 1.601(15) .
C422 H42A 0.9600 .
C422 H42B 0.9600 .
C422 H42C 0.9600 .
C423 H42D 0.9600 .
C423 H42E 0.9600 .
C423 H42F 0.9600 .
C431 C434 1.485(18) .
C431 C433 1.522(17) .
C431 C432 1.561(18) .
C432 H43A 0.9600 .
C432 H43B 0.9600 .
C432 H43C 0.9600 .
C433 H43D 0.9600 .
C433 H43E 0.9600 .
C433 H43F 0.9600 .
C441 C442 1.487(16) .
C441 C443 1.534(16) .
C441 C444 1.539(15) .
C442 H44A 0.9600 .
C442 H44B 0.9600 .
C442 H44C 0.9600 .
C443 H44D 0.9600 .
C443 H44E 0.9600 .
C443 H44F 0.9600 .
C444 H44G 0.9600 .
C444 H44H 0.9600 .
C444 H44I 0.9600 .
C451 C452 1.473(16) .
C451 C454 1.512(17) .
C451 C453 1.590(17) .
C452 H45A 0.9600 .
C452 H45B 0.9600 .
C452 H45C 0.9600 .
C453 H45D 0.9600 .
C453 H45E 0.9600 .
C453 H45F 0.9600 .
C454 H45G 0.9600 .
C454 H45H 0.9600 .
C454 H45I 0.9600 .
C461 C463 1.512(16) .
C461 C462 1.516(16) .
C461 C464 1.619(17) .
C462 H46A 0.9600 .
C462 H46B 0.9600 .
C462 H46C 0.9600 .
C463 H46D 0.9600 .
C463 H46E 0.9600 .
C463 H46F 0.9600 .
C464 H46G 0.9600 .
C464 H46H 0.9600 .
C464 H46I 0.9600 .
C611 N612 1.519(11) .
C611 H61A 0.9700 .
C611 H61B 0.9700 .
N612 C613 1.478(12) .
N612 C614 1.534(13) .
N612 H61K 0.9100 .
C613 H61C 0.9600 .
C613 H61D 0.9600 .
C613 H61E 0.9600 .
C614 C615 1.515(13) .
C614 H61F 0.9700 .
C614 H61G 0.9700 .
C615 C616 1.372(13) .
C615 C626 1.372(13) .
C616 C617 1.386(14) .
C616 H61H 0.9300 .
C617 C618 1.360(14) .
C617 H61I 0.9300 .
C618 C625 1.401(14) .
C618 H61J 0.9300 .
C621 N622 1.548(12) .
C621 H62A 0.9700 .
C621 H62B 0.9700 .
N622 C623 1.521(13) .
N622 C624 1.576(13) .
N622 H62I 0.9100 .
C623 H62C 0.9600 .
C623 H62D 0.9600 .
C623 H62E 0.9600 .
C624 C625 1.522(15) .
C624 H62F 0.9700 .
C624 H62G 0.9700 .
C625 C626 1.403(13) .
C626 H62H 0.9300 .
C631 N632 1.513(14) .
C631 H63A 0.9700 .
C631 H63B 0.9700 .
N632 C633 1.489(13) .
N632 C634 1.507(13) .
N632 H63J 0.9100 .
C633 H63C 0.9600 .
C633 H63D 0.9600 .
C633 H63E 0.9600 .
C634 C635 1.475(15) .
C634 H63F 0.9700 .
C634 H63G 0.9700 .
C635 C636 1.394(15) .
C635 C646 1.475(14) .
C636 C637 1.423(16) .
C636 H63H 0.9300 .
C637 C638 1.444(15) .
C637 H63I 0.9300 .
C638 C645 1.427(14) .
C638 H63K 0.9300 .
C641 N642 1.501(13) .
C641 H64A 0.9700 .
C641 H64B 0.9700 .
N642 C643 1.494(12) .
N642 C644 1.536(13) .
N642 H64I 0.9100 .
C643 H64C 0.9600 .
C643 H64D 0.9600 .
C643 H64E 0.9600 .
C644 C645 1.474(14) .
C644 H64F 0.9700 .
C644 H64G 0.9700 .
C645 C646 1.370(14) .
C646 H64H 0.9300 .
C651 N652 1.530(13) .
C651 H65A 0.9700 .
C651 H65B 0.9700 .
N652 C654 1.498(13) .
N652 C653 1.553(12) .
N652 H65I 0.9100 .
C653 H65C 0.9600 .
C653 H65D 0.9600 .
C653 H65E 0.9600 .
C654 C655 1.519(16) .
C654 H65F 0.9700 .
C654 H65G 0.9700 .
C655 C666 1.361(16) .
C655 C656 1.419(15) .
C656 C657 1.386(15) .
C656 H65H 0.9300 .
C657 C658 1.380(16) .
C657 H65J 0.9300 .
C658 C665 1.427(15) .
C658 H65K 0.9300 .
C661 N662 1.521(15) .
C661 H66A 0.9700 .
C661 H66B 0.9700 .
N662 C663 1.498(13) .
N662 C664 1.530(15) .
N662 H66I 0.9100 .
C663 H66C 0.9600 .
C663 H66D 0.9600 .
C663 H66E 0.9600 .
C664 C665 1.468(16) .
C664 H66F 0.9700 .
C664 H66H 0.9700 .
C665 C666 1.408(16) .
C666 H66G 0.9300 .
C424 H42G 0.9600 .
C424 H42H 0.9600 .
C424 H42I 0.9600 .
C434 H43G 0.9600 .
C434 H43H 0.9600 .
C434 H43I 0.9600 .
C414 H41G 0.9600 .
C414 H41H 0.9600 .
C414 H41I 0.9600 .
B1 F1 1.323(12) .
B1 F2 1.334(12) .
B1 F4 1.341(11) .
B1 F3 1.380(11) .
B2 F8 1.310(16) .
B2 F6 1.323(16) .
B2 F5 1.358(16) .
B2 F7 1.365(17) .
B3 F10 1.339(19) .
B3 F9 1.347(19) .
B3 F12 1.350(19) .
B3 F11 1.350(19) .
B3B F11B 1.352(17) .
B3B F12B 1.355(18) .
B3B F9B 1.356(17) .
B3B F10B 1.357(17) .
O101 C101 1.219(16) .
C101 C102 1.441(18) .
C101 C100 1.555(19) .
C102 H10A 0.9600 .
C102 H10B 0.9600 .
C102 H10C 0.9600 .
C100 H10D 0.9600 .
C100 H10E 0.9600 .
C100 H10F 0.9600 .

loop_
_geom_hbond_atom_site_label_D
_geom_hbond_atom_site_label_H
_geom_hbond_atom_site_label_A
_geom_hbond_distance_DH
_geom_hbond_distance_HA
_geom_hbond_distance_DA
_geom_hbond_angle_DHA
_geom_hbond_site_symmetry_A
O213 H21B O12 0.82 1.99 2.647(12) 136.6 2_765
O263 H26B O15 0.82 2.00 2.646(13) 134.9 2_577
O233 H233 O14 0.82 1.98 2.594(12) 130.8 2_666
O253 H253 O16 0.82 2.03 2.640(14) 131.1 2_577

loop_
_platon_squeeze_void_nr
_platon_squeeze_void_average_x
_platon_squeeze_void_average_y
_platon_squeeze_void_average_z
_platon_squeeze_void_volume
_platon_squeeze_void_count_electrons
_platon_squeeze_void_content
1 0.105 0.000 0.462 2118 456 ' '
2 0.181 0.779 0.712 12 2 ' '
3 0.819 0.221 0.288 12 2 ' '
